data_7118323
loop_
_publ_author_name
'Puttreddy, Rakesh'
'Jur\<cek, Ond\<rej'
'Bhowmik, Sandip'
'M\"akel\"a, Toni'
'Rissanen, Kari'

_publ_section_title
;
 Very strong (-)N-X(+)(-)O-N(+) halogen bonds.
;
_journal_issue 11
_journal_name_full 'Chemical communications (Cambridge, England)'
_journal_page_first 2338
_journal_page_last 2341
_journal_paper_doi 10.1039/c5cc09487a
_journal_volume 52
_journal_year 2016
_chemical_formula_moiety 'C10 H11 I N2 O3, 0.5(H2 O)'
_chemical_formula_sum 'C10 H12 I N2 O3.5'
_chemical_formula_weight 343.11
_space_group_crystal_system triclinic
_space_group_IT_number 2
_space_group_name_Hall '-P 1'
_space_group_name_H-M_alt 'P -1'
_symmetry_space_group_name_Hall '-P 1'
_symmetry_space_group_name_H-M 'P -1'
_atom_sites_solution_hydrogens mixed
_atom_sites_solution_primary direct
_audit_creation_date 2015-07-28
_audit_creation_method
;
Olex2 1.2
(compiled 2015.01.26 svn.r3150 for OlexSys, GUI svn.r4998)
;
_audit_update_record
;
2015-09-21 deposited with the CCDC.
2015-12-15 downloaded from the CCDC.
;
_cell_angle_alpha 90.02(3)
_cell_angle_beta 110.88(3)
_cell_angle_gamma 93.06(3)
_cell_formula_units_Z 4
_cell_length_a 9.7294(19)
_cell_length_b 11.427(2)
_cell_length_c 11.566(2)
_cell_measurement_temperature 170
_cell_volume 1199.5(4)
_computing_molecular_graphics 'Olex2 (Dolomanov et al., 2009)'
_computing_publication_material 'Olex2 (Dolomanov et al., 2009)'
_computing_structure_refinement 'ShelXL (Sheldrick, 2008)'
_computing_structure_solution 'ShelXS (Sheldrick, 2008)'
_diffrn_ambient_temperature 170
_diffrn_measured_fraction_theta_full 0.999
_diffrn_measured_fraction_theta_max 0.999
_diffrn_measurement_device_type 'Bruker APEX-II CCD'
_diffrn_measurement_method '\w scans'
_diffrn_radiation_monochromator graphite
_diffrn_radiation_type MoK\a
_diffrn_radiation_wavelength 0.71073
_diffrn_reflns_av_R_equivalents 0.0269
_diffrn_reflns_av_unetI/netI 0.0330
_diffrn_reflns_laue_measured_fraction_full 0.999
_diffrn_reflns_laue_measured_fraction_max 0.999
_diffrn_reflns_limit_h_max 11
_diffrn_reflns_limit_h_min -11
_diffrn_reflns_limit_k_max 13
_diffrn_reflns_limit_k_min -13
_diffrn_reflns_limit_l_max 13
_diffrn_reflns_limit_l_min -13
_diffrn_reflns_number 12583
_diffrn_reflns_point_group_measured_fraction_full 0.999
_diffrn_reflns_point_group_measured_fraction_max 0.999
_diffrn_reflns_theta_full 25.249
_diffrn_reflns_theta_max 25.249
_diffrn_reflns_theta_min 1.785
_diffrn_standards_number 0
_exptl_absorpt_coefficient_mu 2.670
_exptl_absorpt_correction_T_max 0.7457
_exptl_absorpt_correction_T_min 0.6064
_exptl_absorpt_correction_type multi-scan
_exptl_absorpt_process_details
;
SADABS-2012/1 (Bruker,2012) was used for absorption correction.
wR2(int) was 0.0712 before and 0.0540 after correction.
The Ratio of minimum to maximum transmission is 0.8132.
The \l/2 correction factor is 0.0015.
;
_exptl_crystal_colour colourless
_exptl_crystal_colour_primary colourless
_exptl_crystal_density_diffrn 1.900
_exptl_crystal_description block
_exptl_crystal_F_000 668
_exptl_crystal_size_max 0.48
_exptl_crystal_size_mid 0.36
_exptl_crystal_size_min 0.3
_refine_diff_density_max 0.405
_refine_diff_density_min -0.471
_refine_diff_density_rms 0.084
_refine_ls_extinction_method none
_refine_ls_goodness_of_fit_ref 1.044
_refine_ls_hydrogen_treatment constr
_refine_ls_matrix_type full
_refine_ls_number_parameters 303
_refine_ls_number_reflns 4354
_refine_ls_number_restraints 0
_refine_ls_restrained_S_all 1.044
_refine_ls_R_factor_all 0.0273
_refine_ls_R_factor_gt 0.0229
_refine_ls_shift/su_max 0.001
_refine_ls_shift/su_mean 0.000
_refine_ls_structure_factor_coef Fsqd
_refine_ls_weighting_details 'w=1/[\s^2^(Fo^2^)+1.7921P] where P=(Fo^2^+2Fc^2^)/3'
_refine_ls_weighting_scheme calc
_refine_ls_wR_factor_gt 0.0479
_refine_ls_wR_factor_ref 0.0494
_reflns_Friedel_coverage 0.000
_reflns_number_gt 3893
_reflns_number_total 4354
_reflns_threshold_expression 'I > 2\s(I)'
_cod_data_source_file c5cc09487a2.cif
_cod_data_source_block 2_NIS
_cod_depositor_comments 'Adding full bibliography for 7118322--7118329.cif.'
_cod_original_cell_volume 1199.4(5)
_cod_database_code 7118323
_shelx_space_group_comment
;
The symmetry employed for this shelxl refinement is uniquely defined
by the following loop, which should always be used as a source of
symmetry information in preference to the above space-group names.
They are only intended as comments.
;
_olex2_refinement_description
;
1. Fixed Uiso
 At 1.2 times of:
  All C(H) groups, All C(H,H) groups
 At 1.5 times of:
  All C(H,H,H) groups, All O(H,H) groups
2.a Free rotating group:
 O7(H7A,H7B)
2.b Secondary CH2 refined with riding coordinates:
 C8(H8A,H8B), C9(H9A,H9B), C18(H18A,H18B), C19(H19A,H19B)
2.c Aromatic/amide H refined with riding coordinates:
 C1(H1), C2(H2), C3(H3), C4(H4), C11(H11), C12(H12), C13(H13), C14(H14)
2.d Idealised Me refined as rotating group:
 C6(H6A,H6B,H6C), C16(H16A,H16B,H16C)
;
_shelx_shelxl_version_number 2014/7
_olex2_submission_special_instructions 'No special instructions were received'

loop_
_space_group_symop_operation_xyz
'x, y, z'
'-x, -y, -z'

loop_
_atom_site_label
_atom_site_type_symbol
_atom_site_fract_x
_atom_site_fract_y
_atom_site_fract_z
_atom_site_U_iso_or_equiv
_atom_site_adp_type
_atom_site_occupancy
_atom_site_site_symmetry_order
_atom_site_calc_flag
_atom_site_refinement_flags_posn
I1 I 0.74709(2) 0.47848(2) 0.61104(2) 0.02033(6) Uani 1 1 d .
O1 O 0.9032(3) 0.64449(19) 0.7109(2) 0.0307(6) Uani 1 1 d .
O2 O 0.4738(2) 0.3144(2) 0.6518(2) 0.0279(5) Uani 1 1 d .
O3 O 0.6888(3) 0.3148(2) 0.3604(2) 0.0314(6) Uani 1 1 d .
N1 N 1.0038(3) 0.6239(2) 0.8216(2) 0.0232(6) Uani 1 1 d .
N2 N 0.6038(3) 0.3357(2) 0.5205(2) 0.0189(5) Uani 1 1 d .
C1 C 1.1227(4) 0.5645(3) 0.8282(3) 0.0275(8) Uani 1 1 d .
H1 H 1.1321 0.5360 0.7544 0.033 Uiso 1 1 calc R
C2 C 1.2294(4) 0.5451(3) 0.9399(3) 0.0310(8) Uani 1 1 d .
H2 H 1.3124 0.5027 0.9440 0.037 Uiso 1 1 calc R
C3 C 1.2154(4) 0.5876(3) 1.0468(3) 0.0285(8) Uani 1 1 d .
H3 H 1.2896 0.5766 1.1252 0.034 Uiso 1 1 calc R
C4 C 1.0925(4) 0.6461(3) 1.0380(3) 0.0266(7) Uani 1 1 d .
H4 H 1.0815 0.6743 1.1113 0.032 Uiso 1 1 calc R
C5 C 0.9848(4) 0.6646(3) 0.9252(3) 0.0250(7) Uani 1 1 d .
C6 C 0.8472(4) 0.7266(3) 0.9071(4) 0.0376(9) Uani 1 1 d .
H6A H 0.8462 0.7969 0.8585 0.056 Uiso 1 1 calc GR
H6B H 0.8443 0.7491 0.9880 0.056 Uiso 1 1 calc GR
H6C H 0.7611 0.6743 0.8632 0.056 Uiso 1 1 calc GR
C7 C 0.6055(3) 0.2833(3) 0.4139(3) 0.0237(7) Uani 1 1 d .
C8 C 0.4920(4) 0.1821(3) 0.3776(3) 0.0314(8) Uani 1 1 d .
H8A H 0.5399 0.1065 0.3884 0.038 Uiso 1 1 calc R
H8B H 0.4259 0.1878 0.2903 0.038 Uiso 1 1 calc R
C9 C 0.4067(3) 0.1928(3) 0.4646(3) 0.0264(7) Uani 1 1 d .
H9A H 0.3056 0.2168 0.4192 0.032 Uiso 1 1 calc R
H9B H 0.4008 0.1173 0.5052 0.032 Uiso 1 1 calc R
C10 C 0.4940(3) 0.2856(3) 0.5585(3) 0.0217(7) Uani 1 1 d .
I2 I 0.79401(2) 0.07659(2) 0.72369(2) 0.01872(6) Uani 1 1 d .
O4 O 0.6672(3) -0.00604(19) 0.8517(2) 0.0267(5) Uani 1 1 d .
O5 O 0.7953(2) 0.0344(2) 0.4352(2) 0.0293(5) Uani 1 1 d .
O6 O 1.0743(2) 0.2670(2) 0.7653(2) 0.0297(5) Uani 1 1 d .
N3 N 0.6178(3) 0.0718(2) 0.9123(2) 0.0228(6) Uani 1 1 d .
N4 N 0.9111(3) 0.1450(2) 0.6142(2) 0.0202(6) Uani 1 1 d .
C11 C 0.4911(4) 0.1247(3) 0.8489(3) 0.0279(8) Uani 1 1 d .
H11 H 0.4408 0.1066 0.7635 0.033 Uiso 1 1 calc R
C12 C 0.4360(4) 0.2035(3) 0.9074(3) 0.0307(8) Uani 1 1 d .
H12 H 0.3493 0.2420 0.8625 0.037 Uiso 1 1 calc R
C13 C 0.5074(4) 0.2266(3) 1.0328(3) 0.0299(8) Uani 1 1 d .
H13 H 0.4697 0.2801 1.0753 0.036 Uiso 1 1 calc R
C14 C 0.6343(4) 0.1708(3) 1.0947(3) 0.0296(8) Uani 1 1 d .
H14 H 0.6832 0.1858 1.1809 0.036 Uiso 1 1 calc R
C15 C 0.6920(3) 0.0936(3) 1.0346(3) 0.0248(7) Uani 1 1 d .
C16 C 0.8306(4) 0.0338(3) 1.0933(3) 0.0350(8) Uani 1 1 d .
H16A H 0.8102 -0.0512 1.0832 0.053 Uiso 1 1 calc GR
H16B H 0.8722 0.0548 1.1816 0.053 Uiso 1 1 calc GR
H16C H 0.9012 0.0583 1.0539 0.053 Uiso 1 1 calc GR
C17 C 1.0273(3) 0.2285(3) 0.6601(3) 0.0224(7) Uani 1 1 d .
C18 C 1.0821(4) 0.2607(3) 0.5568(3) 0.0323(8) Uani 1 1 d .
H18A H 1.1884 0.2474 0.5813 0.039 Uiso 1 1 calc R
H18B H 1.0670 0.3441 0.5355 0.039 Uiso 1 1 calc R
C19 C 0.9922(4) 0.1815(3) 0.4481(3) 0.0260(7) Uani 1 1 d .
H19A H 1.0566 0.1298 0.4242 0.031 Uiso 1 1 calc R
H19B H 0.9380 0.2284 0.3758 0.031 Uiso 1 1 calc R
C20 C 0.8859(3) 0.1100(3) 0.4930(3) 0.0220(7) Uani 1 1 d .
O7 O 0.4566(4) 0.5045(3) 0.8010(3) 0.0599(8) Uani 1 1 d .
H7A H 0.4080 0.5575 0.7554 0.090 Uiso 1 1 d G
H7B H 0.4630 0.4478 0.7559 0.090 Uiso 1 1 d G

loop_
_atom_site_aniso_label
_atom_site_aniso_U_11
_atom_site_aniso_U_22
_atom_site_aniso_U_33
_atom_site_aniso_U_23
_atom_site_aniso_U_13
_atom_site_aniso_U_12
I1 0.02133(11) 0.02060(11) 0.01841(11) 0.00193(8) 0.00637(8) 0.00060(8)
O1 0.0369(13) 0.0255(13) 0.0221(12) 0.0039(10) 0.0023(11) -0.0054(11)
O2 0.0330(13) 0.0300(13) 0.0255(13) 0.0016(10) 0.0163(11) 0.0021(10)
O3 0.0319(13) 0.0363(14) 0.0305(13) -0.0037(11) 0.0169(11) -0.0009(11)
N1 0.0268(15) 0.0186(14) 0.0232(15) 0.0017(11) 0.0087(12) -0.0068(11)
N2 0.0174(13) 0.0202(14) 0.0196(13) -0.0002(11) 0.0070(11) 0.0013(10)
C1 0.0341(19) 0.0237(18) 0.0288(19) -0.0035(14) 0.0171(16) -0.0049(15)
C2 0.0285(19) 0.0265(19) 0.041(2) 0.0011(16) 0.0172(17) -0.0013(15)
C3 0.0278(18) 0.0281(19) 0.0258(18) 0.0037(15) 0.0059(15) -0.0064(15)
C4 0.0333(19) 0.0245(17) 0.0231(17) -0.0021(14) 0.0125(15) -0.0042(14)
C5 0.0309(18) 0.0160(16) 0.0315(19) -0.0019(14) 0.0161(16) -0.0045(14)
C6 0.041(2) 0.032(2) 0.045(2) 0.0007(18) 0.0207(19) 0.0051(17)
C7 0.0209(16) 0.0251(17) 0.0242(17) -0.0016(14) 0.0064(14) 0.0059(13)
C8 0.0281(18) 0.034(2) 0.0309(19) -0.0064(16) 0.0097(16) -0.0016(15)
C9 0.0215(17) 0.0273(18) 0.0298(19) -0.0010(15) 0.0088(14) -0.0016(14)
C10 0.0183(16) 0.0203(17) 0.0258(18) 0.0064(14) 0.0063(14) 0.0071(13)
I2 0.01850(11) 0.01965(11) 0.02001(11) 0.00056(8) 0.00925(8) 0.00144(8)
O4 0.0382(13) 0.0210(12) 0.0308(13) -0.0021(10) 0.0246(11) -0.0002(10)
O5 0.0291(13) 0.0329(13) 0.0263(13) -0.0021(11) 0.0113(11) -0.0045(11)
O6 0.0259(12) 0.0359(14) 0.0289(14) -0.0060(11) 0.0125(11) -0.0048(10)
N3 0.0282(15) 0.0232(14) 0.0202(14) -0.0006(11) 0.0138(12) -0.0060(12)
N4 0.0175(13) 0.0250(14) 0.0198(14) 0.0010(11) 0.0089(11) 0.0017(11)
C11 0.0300(18) 0.0281(18) 0.0245(18) 0.0020(15) 0.0091(15) -0.0027(15)
C12 0.0230(17) 0.033(2) 0.037(2) 0.0098(16) 0.0115(15) 0.0068(15)
C13 0.0318(19) 0.0261(18) 0.038(2) -0.0044(16) 0.0206(17) 0.0013(15)
C14 0.0338(19) 0.0297(19) 0.0310(19) -0.0043(15) 0.0192(16) -0.0035(15)
C15 0.0231(17) 0.0228(17) 0.0295(19) -0.0009(14) 0.0114(15) -0.0036(14)
C16 0.0304(19) 0.034(2) 0.039(2) 0.0015(17) 0.0102(17) 0.0050(16)
C17 0.0171(16) 0.0238(17) 0.0288(19) 0.0031(14) 0.0109(14) 0.0038(13)
C18 0.0277(18) 0.040(2) 0.034(2) -0.0014(16) 0.0177(16) -0.0056(16)
C19 0.0294(18) 0.0285(18) 0.0250(18) 0.0047(14) 0.0157(15) 0.0013(14)
C20 0.0205(16) 0.0235(17) 0.0243(17) 0.0069(14) 0.0096(14) 0.0088(14)
O7 0.075(2) 0.058(2) 0.0528(19) 0.0035(16) 0.0265(18) 0.0264(18)

loop_
_atom_type_symbol
_atom_type_description
_atom_type_scat_dispersion_real
_atom_type_scat_dispersion_imag
_atom_type_scat_source
C C 0.0033 0.0016 'International Tables Vol C Tables 4.2.6.8 and 6.1.1.4'
H H 0.0000 0.0000 'International Tables Vol C Tables 4.2.6.8 and 6.1.1.4'
I I -0.4742 1.8119 'International Tables Vol C Tables 4.2.6.8 and 6.1.1.4'
N N 0.0061 0.0033 'International Tables Vol C Tables 4.2.6.8 and 6.1.1.4'
O O 0.0106 0.0060 'International Tables Vol C Tables 4.2.6.8 and 6.1.1.4'

loop_
_geom_angle_atom_site_label_1
_geom_angle_atom_site_label_2
_geom_angle_atom_site_label_3
_geom_angle
N2 I1 O1 178.12(9)
N1 O1 I1 114.92(16)
O1 N1 C1 119.4(3)
O1 N1 C5 119.1(3)
C1 N1 C5 121.5(3)
C7 N2 I1 123.5(2)
C7 N2 C10 112.2(3)
C10 N2 I1 124.3(2)
N1 C1 H1 119.7
N1 C1 C2 120.7(3)
C2 C1 H1 119.7
C1 C2 H2 120.3
C1 C2 C3 119.3(3)
C3 C2 H2 120.3
C2 C3 H3 120.5
C4 C3 C2 119.0(3)
C4 C3 H3 120.5
C3 C4 H4 119.3
C3 C4 C5 121.4(3)
C5 C4 H4 119.3
N1 C5 C4 118.1(3)
N1 C5 C6 117.0(3)
C4 C5 C6 124.9(3)
C5 C6 H6A 109.5
C5 C6 H6B 109.5
C5 C6 H6C 109.5
H6A C6 H6B 109.5
H6A C6 H6C 109.5
H6B C6 H6C 109.5
O3 C7 N2 124.2(3)
O3 C7 C8 126.8(3)
N2 C7 C8 109.0(3)
C7 C8 H8A 110.8
C7 C8 H8B 110.8
C7 C8 C9 104.7(3)
H8A C8 H8B 108.9
C9 C8 H8A 110.8
C9 C8 H8B 110.8
C8 C9 H9A 110.9
C8 C9 H9B 110.9
H9A C9 H9B 108.9
C10 C9 C8 104.5(3)
C10 C9 H9A 110.9
C10 C9 H9B 110.9
O2 C10 N2 124.4(3)
O2 C10 C9 127.0(3)
N2 C10 C9 108.7(3)
N4 I2 O4 178.00(9)
N3 O4 I2 115.44(16)
O4 N3 C11 118.5(3)
O4 N3 C15 119.6(3)
C15 N3 C11 121.8(3)
C17 N4 I2 122.0(2)
C20 N4 I2 124.9(2)
C20 N4 C17 113.1(2)
N3 C11 H11 119.8
N3 C11 C12 120.4(3)
C12 C11 H11 119.8
C11 C12 H12 120.3
C11 C12 C13 119.4(3)
C13 C12 H12 120.3
C12 C13 H13 120.6
C14 C13 C12 118.8(3)
C14 C13 H13 120.6
C13 C14 H14 119.2
C13 C14 C15 121.6(3)
C15 C14 H14 119.2
N3 C15 C14 117.8(3)
N3 C15 C16 117.2(3)
C14 C15 C16 124.9(3)
C15 C16 H16A 109.5
C15 C16 H16B 109.5
C15 C16 H16C 109.5
H16A C16 H16B 109.5
H16A C16 H16C 109.5
H16B C16 H16C 109.5
O6 C17 N4 124.7(3)
O6 C17 C18 127.3(3)
N4 C17 C18 108.1(3)
C17 C18 H18A 110.6
C17 C18 H18B 110.6
C17 C18 C19 105.5(3)
H18A C18 H18B 108.8
C19 C18 H18A 110.6
C19 C18 H18B 110.6
C18 C19 H19A 110.7
C18 C19 H19B 110.7
C18 C19 C20 105.2(3)
H19A C19 H19B 108.8
C20 C19 H19A 110.7
C20 C19 H19B 110.7
O5 C20 N4 125.2(3)
O5 C20 C19 126.8(3)
N4 C20 C19 108.0(3)
H7A O7 H7B 109.5

loop_
_geom_bond_atom_site_label_1
_geom_bond_atom_site_label_2
_geom_bond_distance
I1 O1 2.383(2)
I1 N2 2.102(3)
O1 N1 1.336(3)
O2 C10 1.212(4)
O3 C7 1.223(4)
N1 C1 1.351(4)
N1 C5 1.361(4)
N2 C7 1.377(4)
N2 C10 1.390(4)
C1 H1 0.9500
C1 C2 1.366(5)
C2 H2 0.9500
C2 C3 1.383(5)
C3 H3 0.9500
C3 C4 1.373(5)
C4 H4 0.9500
C4 C5 1.377(5)
C5 C6 1.496(5)
C6 H6A 0.9800
C6 H6B 0.9800
C6 H6C 0.9800
C7 C8 1.504(5)
C8 H8A 0.9900
C8 H8B 0.9900
C8 C9 1.524(4)
C9 H9A 0.9900
C9 H9B 0.9900
C9 C10 1.508(5)
I2 O4 2.405(2)
I2 N4 2.109(2)
O4 N3 1.341(3)
O5 C20 1.212(4)
O6 C17 1.210(4)
N3 C11 1.363(4)
N3 C15 1.356(4)
N4 C17 1.389(4)
N4 C20 1.388(4)
C11 H11 0.9500
C11 C12 1.366(5)
C12 H12 0.9500
C12 C13 1.385(5)
C13 H13 0.9500
C13 C14 1.377(5)
C14 H14 0.9500
C14 C15 1.382(5)
C15 C16 1.480(5)
C16 H16A 0.9800
C16 H16B 0.9800
C16 H16C 0.9800
C17 C18 1.511(4)
C18 H18A 0.9900
C18 H18B 0.9900
C18 C19 1.515(5)
C19 H19A 0.9900
C19 H19B 0.9900
C19 C20 1.517(4)
O7 H7A 0.8493
O7 H7B 0.8502

loop_
_geom_hbond_atom_site_label_D
_geom_hbond_atom_site_label_H
_geom_hbond_atom_site_label_A
_geom_hbond_distance_DH
_geom_hbond_distance_HA
_geom_hbond_distance_DA
_geom_hbond_angle_DHA
_geom_hbond_site_symmetry_A
O7 H7A O3 0.85 2.01 2.860(4) 173.6 2_666
O7 H7B O2 0.85 1.97 2.822(4) 178.7 .

loop_
_geom_torsion_atom_site_label_1
_geom_torsion_atom_site_label_2
_geom_torsion_atom_site_label_3
_geom_torsion_atom_site_label_4
_geom_torsion
I1 O1 N1 C1 74.4(3)
I1 O1 N1 C5 -106.5(3)
I1 N2 C7 O3 -0.9(4)
I1 N2 C7 C8 178.2(2)
I1 N2 C10 O2 -4.2(4)
I1 N2 C10 C9 175.26(19)
O1 N1 C1 C2 178.1(3)
O1 N1 C5 C4 -177.7(3)
O1 N1 C5 C6 2.3(4)
O3 C7 C8 C9 -172.6(3)
N1 C1 C2 C3 -0.5(5)
N2 C7 C8 C9 8.4(4)
C1 N1 C5 C4 1.5(4)
C1 N1 C5 C6 -178.5(3)
C1 C2 C3 C4 1.5(5)
C2 C3 C4 C5 -1.1(5)
C3 C4 C5 N1 -0.4(5)
C3 C4 C5 C6 179.6(3)
C5 N1 C1 C2 -1.0(4)
C7 N2 C10 O2 177.6(3)
C7 N2 C10 C9 -3.0(3)
C7 C8 C9 C10 -9.7(3)
C8 C9 C10 O2 -172.5(3)
C8 C9 C10 N2 8.0(3)
C10 N2 C7 O3 177.4(3)
C10 N2 C7 C8 -3.6(4)
I2 O4 N3 C11 78.9(3)
I2 O4 N3 C15 -102.9(2)
I2 N4 C17 O6 2.1(4)
I2 N4 C17 C18 -178.1(2)
I2 N4 C20 O5 -1.4(4)
I2 N4 C20 C19 179.39(19)
O4 N3 C11 C12 179.2(3)
O4 N3 C15 C14 -177.4(3)
O4 N3 C15 C16 3.5(4)
O6 C17 C18 C19 176.3(3)
N3 C11 C12 C13 -2.0(5)
N4 C17 C18 C19 -3.5(4)
C11 N3 C15 C14 0.8(4)
C11 N3 C15 C16 -178.3(3)
C11 C12 C13 C14 1.2(5)
C12 C13 C14 C15 0.6(5)
C13 C14 C15 N3 -1.6(5)
C13 C14 C15 C16 177.4(3)
C15 N3 C11 C12 1.0(4)
C17 N4 C20 O5 176.3(3)
C17 N4 C20 C19 -2.9(3)
C17 C18 C19 C20 1.8(3)
C18 C19 C20 O5 -178.7(3)
C18 C19 C20 N4 0.4(3)
C20 N4 C17 O6 -175.8(3)
C20 N4 C17 C18 4.1(4)
